data_7200423
loop_
_publ_author_name
'Shu-Hua Zhang'
'You Song'
'Hong Liang'
'Ming-Hua Zeng'

_publ_section_title
;
 Microwave-assisted synthesis, crystal structure and properties of a
 disc-like heptanuclear Co(II) cluster and a heterometallic cubanic
 Co(II) cluster
;
_journal_issue 5
_journal_name_full CrystEngComm
_journal_page_first 865
_journal_page_last 872
_journal_paper_doi 10.1039/b815675a
_journal_volume 11
_journal_year 2009
_chemical_formula_moiety 'C40 H56 Co4 O20'
_chemical_formula_sum 'C40 H56 Co4 O20'
_chemical_formula_weight 1092.57
_chemical_name_systematic
;
?
;
_space_group_IT_number 88
_symmetry_cell_setting tetragonal
_symmetry_space_group_name_Hall '-I 4ad'
_symmetry_space_group_name_H-M 'I 41/a :2'
_atom_sites_solution_hydrogens geom
_atom_sites_solution_primary direct
_atom_sites_solution_secondary difmap
_audit_creation_method SHELXL-97
_cell_angle_alpha 90.00
_cell_angle_beta 90.00
_cell_angle_gamma 90.00
_cell_formula_units_Z 4
_cell_length_a 22.1046(16)
_cell_length_b 22.1046(16)
_cell_length_c 9.7539(15)
_cell_measurement_reflns_used 4894
_cell_measurement_temperature 173(2)
_cell_measurement_theta_max 26.99
_cell_measurement_theta_min 2.28
_cell_volume 4765.9(9)
_computing_cell_refinement 'Bruker SMART'
_computing_data_collection 'Bruker SMART'
_computing_data_reduction 'Bruker SAINT'
_computing_molecular_graphics 'Bruker SHELXTL'
_computing_publication_material 'Bruker SHELXTL'
_computing_structure_refinement 'SHELXL-97 (Sheldrick, 1997)'
_computing_structure_solution 'SHELXS-97 (Sheldrick, 1990)'
_diffrn_ambient_temperature 173(2)
_diffrn_measured_fraction_theta_full 0.998
_diffrn_measured_fraction_theta_max 0.998
_diffrn_measurement_device_type 'CCD area detector'
_diffrn_measurement_method 'phi and omega scans'
_diffrn_radiation_monochromator graphite
_diffrn_radiation_source 'fine-focus sealed tube'
_diffrn_radiation_type MoK\a
_diffrn_radiation_wavelength 0.71073
_diffrn_reflns_av_R_equivalents 0.0309
_diffrn_reflns_av_sigmaI/netI 0.0261
_diffrn_reflns_limit_h_max 28
_diffrn_reflns_limit_h_min -18
_diffrn_reflns_limit_k_max 27
_diffrn_reflns_limit_k_min -28
_diffrn_reflns_limit_l_max 11
_diffrn_reflns_limit_l_min -12
_diffrn_reflns_number 11872
_diffrn_reflns_theta_full 27.02
_diffrn_reflns_theta_max 27.02
_diffrn_reflns_theta_min 1.84
_exptl_absorpt_coefficient_mu 1.442
_exptl_absorpt_correction_T_max 0.570
_exptl_absorpt_correction_T_min 0.491
_exptl_absorpt_correction_type multi-scan
_exptl_absorpt_process_details SADABS
_exptl_crystal_colour red
_exptl_crystal_density_diffrn 1.523
_exptl_crystal_density_method 'not measured'
_exptl_crystal_description block
_exptl_crystal_F_000 2256
_exptl_crystal_size_max 0.50
_exptl_crystal_size_mid 0.45
_exptl_crystal_size_min 0.39
_refine_diff_density_max 0.466
_refine_diff_density_min -0.350
_refine_diff_density_rms 0.069
_refine_ls_extinction_coef 0.0004(1)
_refine_ls_extinction_expression Fc^*^=kFc[1+0.001xFc^2^\l^3^/sin(2\q)]^-1/4^
_refine_ls_extinction_method SHELXL
_refine_ls_goodness_of_fit_ref 1.077
_refine_ls_hydrogen_treatment constr
_refine_ls_matrix_type full
_refine_ls_number_parameters 146
_refine_ls_number_reflns 2606
_refine_ls_number_restraints 0
_refine_ls_restrained_S_all 1.077
_refine_ls_R_factor_all 0.0524
_refine_ls_R_factor_gt 0.0349
_refine_ls_shift/su_max 0.002
_refine_ls_shift/su_mean 0.001
_refine_ls_structure_factor_coef Fsqd
_refine_ls_weighting_details 'calc w=1/[\s^2^(Fo^2^)+(0.0450P)^2^+7.1803P] where P=(Fo^2^+2Fc^2^)/3'
_refine_ls_weighting_scheme calc
_refine_ls_wR_factor_gt 0.0877
_refine_ls_wR_factor_ref 0.0971
_reflns_number_gt 2015
_reflns_number_total 2606
_reflns_threshold_expression >2sigma(I)
_cod_data_source_file b815675a.txt
_cod_data_source_block 666942
_cod_depositor_comments
;
The following automatic conversions were performed:
'_symmetry_cell_setting' value 'Tetragonal' changed to 'tetragonal'
according to '/home/saulius/struct/CIF-dictionaries/cif_core.dic'
dictionary named 'cif_core.dic' version 2.4.1 from 2010-06-29.

Automatic conversion script
Id: cif_fix_enum 1527 2010-12-29 10:47:43Z saulius 
;
_cod_original_sg_symbol_H-M 'I4(1)/a '
_cod_database_code 7200423

loop_
_symmetry_equiv_pos_as_xyz
'x, y, z'
'-x+1/2, -y, z+1/2'
'-y+3/4, x+1/4, z+1/4'
'y+3/4, -x+3/4, z+3/4'
'x+1/2, y+1/2, z+1/2'
'-x+1, -y+1/2, z+1'
'-y+5/4, x+3/4, z+3/4'
'y+5/4, -x+5/4, z+5/4'
'-x, -y, -z'
'x-1/2, y, -z-1/2'
'y-3/4, -x-1/4, -z-1/4'
'-y-3/4, x-3/4, -z-3/4'
'-x+1/2, -y+1/2, -z+1/2'
'x, y+1/2, -z'
'y-1/4, -x+1/4, -z+1/4'
'-y-1/4, x-1/4, -z-1/4'

loop_
_atom_site_label
_atom_site_type_symbol
_atom_site_fract_x
_atom_site_fract_y
_atom_site_fract_z
_atom_site_U_iso_or_equiv
_atom_site_adp_type
_atom_site_occupancy
_atom_site_symmetry_multiplicity
_atom_site_calc_flag
_atom_site_refinement_flags
_atom_site_disorder_assembly
_atom_site_disorder_group
Co1 Co 0.068435(15) 0.229728(14) 0.01418(3) 0.02681(13) Uani 1 1 d . . .
O4 O 0.01968(7) 0.30830(7) 0.02378(16) 0.0261(4) Uani 1 1 d . . .
O1 O 0.07736(9) 0.23651(8) -0.19776(19) 0.0385(5) Uani 1 1 d . . .
O2 O 0.10464(8) 0.14588(8) 0.00351(17) 0.0306(4) Uani 1 1 d . . .
O5 O 0.15035(8) 0.28110(9) 0.0344(2) 0.0420(5) Uani 1 1 d . . .
H5A H 0.1502 0.3074 0.0980 0.063 Uiso 1 1 d R . .
C2 C 0.11100(13) 0.13531(12) -0.2427(3) 0.0358(6) Uani 1 1 d . . .
O3 O 0.13141(9) 0.03288(8) 0.0444(2) 0.0384(4) Uani 1 1 d . . .
C7 C 0.11477(10) 0.11363(11) -0.1059(3) 0.0287(5) Uani 1 1 d . . .
C6 C 0.13037(11) 0.05108(11) -0.0898(3) 0.0323(6) Uani 1 1 d . . .
C9 C 0.03566(12) 0.35793(12) -0.0617(3) 0.0364(6) Uani 1 1 d . . .
H9A H 0.0080 0.3917 -0.0445 0.055 Uiso 1 1 calc R . .
H9B H 0.0328 0.3457 -0.1580 0.055 Uiso 1 1 calc R . .
H9C H 0.0772 0.3705 -0.0413 0.055 Uiso 1 1 calc R . .
C1 C 0.09266(14) 0.19546(13) -0.2763(3) 0.0410(7) Uani 1 1 d . . .
H1A H 0.0922 0.2051 -0.3712 0.049 Uiso 1 1 calc R . .
C3 C 0.12343(15) 0.09605(14) -0.3548(3) 0.0490(8) Uani 1 1 d . . .
H3A H 0.1207 0.1112 -0.4457 0.059 Uiso 1 1 calc R . .
C5 C 0.14209(14) 0.01497(13) -0.2007(3) 0.0436(7) Uani 1 1 d . . .
H5B H 0.1525 -0.0263 -0.1865 0.052 Uiso 1 1 calc R . .
C8 C 0.15812(18) -0.02459(13) 0.0715(4) 0.0591(9) Uani 1 1 d . . .
H8A H 0.1564 -0.0329 0.1701 0.089 Uiso 1 1 calc R . .
H8B H 0.2004 -0.0243 0.0412 0.089 Uiso 1 1 calc R . .
H8C H 0.1359 -0.0561 0.0218 0.089 Uiso 1 1 calc R . .
C4 C 0.13909(16) 0.03754(14) -0.3346(3) 0.0522(8) Uani 1 1 d . . .
H4A H 0.1479 0.0121 -0.4104 0.063 Uiso 1 1 calc R . .
C10 C 0.20845(16) 0.2718(2) -0.0161(5) 0.0800(14) Uani 1 1 d . . .
H10A H 0.2349 0.3048 0.0141 0.120 Uiso 1 1 calc R . .
H10B H 0.2073 0.2707 -0.1165 0.120 Uiso 1 1 calc R . .
H10C H 0.2241 0.2332 0.0187 0.120 Uiso 1 1 calc R . .

loop_
_atom_site_aniso_label
_atom_site_aniso_U_11
_atom_site_aniso_U_22
_atom_site_aniso_U_33
_atom_site_aniso_U_23
_atom_site_aniso_U_13
_atom_site_aniso_U_12
Co1 0.0317(2) 0.0275(2) 0.02125(19) 0.00000(13) 0.00325(13) 0.00137(13)
O4 0.0320(9) 0.0249(8) 0.0215(8) 0.0016(6) 0.0009(7) 0.0005(6)
O1 0.0574(12) 0.0326(10) 0.0255(9) 0.0015(8) 0.0054(8) 0.0091(8)
O2 0.0363(10) 0.0302(9) 0.0252(9) -0.0005(7) 0.0019(7) 0.0045(7)
O5 0.0358(10) 0.0459(11) 0.0443(11) -0.0132(9) 0.0124(9) -0.0050(9)
C2 0.0423(15) 0.0366(14) 0.0284(13) -0.0020(11) 0.0051(11) 0.0073(11)
O3 0.0421(11) 0.0318(10) 0.0413(11) 0.0067(8) -0.0010(9) 0.0026(8)
C7 0.0234(12) 0.0341(13) 0.0285(12) -0.0033(10) 0.0011(10) 0.0018(10)
C6 0.0267(13) 0.0329(14) 0.0373(14) 0.0006(11) -0.0002(11) -0.0010(10)
C9 0.0437(16) 0.0336(14) 0.0320(14) 0.0070(11) 0.0062(12) -0.0004(11)
C1 0.0586(19) 0.0426(16) 0.0218(13) 0.0019(11) 0.0070(12) 0.0090(13)
C3 0.067(2) 0.0504(18) 0.0293(14) -0.0060(13) 0.0056(14) 0.0132(15)
C5 0.0490(17) 0.0309(15) 0.0509(18) -0.0072(13) -0.0004(14) 0.0058(12)
C8 0.085(3) 0.0308(16) 0.062(2) 0.0108(15) -0.0069(19) 0.0013(16)
C4 0.070(2) 0.0474(18) 0.0398(17) -0.0152(14) 0.0049(15) 0.0136(16)
C10 0.045(2) 0.092(3) 0.104(3) -0.043(3) 0.027(2) -0.0027(19)

loop_
_atom_type_symbol
_atom_type_description
_atom_type_scat_dispersion_real
_atom_type_scat_dispersion_imag
_atom_type_scat_source
C C 0.0033 0.0016 'International Tables Vol C Tables 4.2.6.8 and 6.1.1.4'
H H 0.0000 0.0000 'International Tables Vol C Tables 4.2.6.8 and 6.1.1.4'
O O 0.0106 0.0060 'International Tables Vol C Tables 4.2.6.8 and 6.1.1.4'
Co Co 0.3494 0.9721 'International Tables Vol C Tables 4.2.6.8 and 6.1.1.4'

loop_
_geom_angle_atom_site_label_1
_geom_angle_atom_site_label_2
_geom_angle_atom_site_label_3
_geom_angle
_geom_angle_site_symmetry_1
_geom_angle_site_symmetry_3
_geom_angle_publ_flag
O2 Co1 O4 171.53(7) . . ?
O2 Co1 O4 95.72(7) . 15 ?
O4 Co1 O4 83.82(7) . 15 ?
O2 Co1 O1 88.70(7) . . ?
O4 Co1 O1 91.97(7) . . ?
O4 Co1 O1 175.45(7) 15 . ?
O2 Co1 O4 90.14(7) . 6_454 ?
O4 Co1 O4 81.42(7) . 6_454 ?
O4 Co1 O4 81.94(7) 15 6_454 ?
O1 Co1 O4 99.16(7) . 6_454 ?
O2 Co1 O5 98.97(7) . . ?
O4 Co1 O5 89.49(7) . . ?
O4 Co1 O5 89.79(7) 15 . ?
O1 Co1 O5 88.45(8) . . ?
O4 Co1 O5 168.29(7) 6_454 . ?
C9 O4 Co1 119.81(15) . . ?
C9 O4 Co1 119.86(15) . 12_666 ?
Co1 O4 Co1 97.68(7) . 12_666 ?
C9 O4 Co1 120.48(15) . 6_454 ?
Co1 O4 Co1 98.35(7) . 6_454 ?
Co1 O4 Co1 95.30(6) 12_666 6_454 ?
C1 O1 Co1 126.10(18) . . ?
C7 O2 Co1 127.74(16) . . ?
C10 O5 Co1 131.9(2) . . ?
C10 O5 H5A 111.3 . . ?
Co1 O5 H5A 115.2 . . ?
C7 C2 C3 120.3(2) . . ?
C7 C2 C1 123.1(2) . . ?
C3 C2 C1 116.5(2) . . ?
C6 O3 C8 116.5(2) . . ?
O2 C7 C2 125.1(2) . . ?
O2 C7 C6 118.6(2) . . ?
C2 C7 C6 116.3(2) . . ?
C5 C6 O3 125.5(2) . . ?
C5 C6 C7 121.4(2) . . ?
O3 C6 C7 113.1(2) . . ?
O4 C9 H9A 109.5 . . ?
O4 C9 H9B 109.5 . . ?
H9A C9 H9B 109.5 . . ?
O4 C9 H9C 109.5 . . ?
H9A C9 H9C 109.5 . . ?
H9B C9 H9C 109.5 . . ?
O1 C1 C2 128.3(3) . . ?
O1 C1 H1A 115.9 . . ?
C2 C1 H1A 115.9 . . ?
C4 C3 C2 121.3(3) . . ?
C4 C3 H3A 119.3 . . ?
C2 C3 H3A 119.3 . . ?
C6 C5 C4 121.4(3) . . ?
C6 C5 H5B 119.3 . . ?
C4 C5 H5B 119.3 . . ?
O3 C8 H8A 109.5 . . ?
O3 C8 H8B 109.5 . . ?
H8A C8 H8B 109.5 . . ?
O3 C8 H8C 109.5 . . ?
H8A C8 H8C 109.5 . . ?
H8B C8 H8C 109.5 . . ?
C3 C4 C5 119.3(3) . . ?
C3 C4 H4A 120.4 . . ?
C5 C4 H4A 120.4 . . ?
O5 C10 H10A 109.5 . . ?
O5 C10 H10B 109.5 . . ?
H10A C10 H10B 109.5 . . ?
O5 C10 H10C 109.5 . . ?
H10A C10 H10C 109.5 . . ?
H10B C10 H10C 109.5 . . ?

loop_
_geom_bond_atom_site_label_1
_geom_bond_atom_site_label_2
_geom_bond_distance
_geom_bond_site_symmetry_2
_geom_bond_publ_flag
Co1 O2 2.0215(17) . ?
Co1 O4 2.0461(16) . ?
Co1 O4 2.0803(16) 15 ?
Co1 O1 2.0820(19) . ?
Co1 O4 2.1234(17) 6_454 ?
Co1 O5 2.1464(19) . ?
O4 C9 1.422(3) . ?
O4 Co1 2.0803(16) 12_666 ?
O4 Co1 2.1234(17) 6_454 ?
O1 C1 1.235(3) . ?
O2 C7 1.303(3) . ?
O5 C10 1.391(4) . ?
O5 H5A 0.8500 . ?
C2 C7 1.420(4) . ?
C2 C3 1.423(4) . ?
C2 C1 1.428(4) . ?
O3 C6 1.370(3) . ?
O3 C8 1.425(3) . ?
C7 C6 1.434(3) . ?
C6 C5 1.369(4) . ?
C9 H9A 0.9800 . ?
C9 H9B 0.9800 . ?
C9 H9C 0.9800 . ?
C1 H1A 0.9500 . ?
C3 C4 1.353(4) . ?
C3 H3A 0.9500 . ?
C5 C4 1.399(4) . ?
C5 H5B 0.9500 . ?
C8 H8A 0.9800 . ?
C8 H8B 0.9800 . ?
C8 H8C 0.9800 . ?
C4 H4A 0.9500 . ?
C10 H10A 0.9800 . ?
C10 H10B 0.9800 . ?
C10 H10C 0.9800 . ?

loop_
_geom_hbond_atom_site_label_D
_geom_hbond_atom_site_label_H
_geom_hbond_atom_site_label_A
_geom_hbond_distance_DH
_geom_hbond_distance_HA
_geom_hbond_distance_DA
_geom_hbond_angle_DHA
_geom_hbond_site_symmetry_A
O5 H5A O2 0.85 2.06 2.823(2) 149.7 12_666
